data_4308105
loop_
_publ_author_name
'Ying Wang'
'Peng Cheng'
'Jun Chen'
'Dai-Zheng Liao'
'Shi-Ping Yan'

_publ_section_title
;
A Heterometallic Porous Material for Hydrogen Adsorption
;
_journal_name_full 'Inorganic Chemistry'
_journal_page_first 4530
_journal_page_last 4534
_journal_paper_doi 10.1021/ic070097r
_journal_volume 46
_journal_year 2007
_chemical_formula_sum 'C12 H19.5 O18.75 Sm Zn1.5'
_chemical_formula_weight 712.18
_chemical_name_systematic
; 
 ? 
;
_space_group_IT_number 192
_symmetry_cell_setting hexagonal
_symmetry_space_group_name_Hall '-P 6 2c'
_symmetry_space_group_name_H-M 'P 6/m c c'
_atom_sites_solution_hydrogens geom
_atom_sites_solution_primary direct
_atom_sites_solution_secondary difmap
_audit_creation_method SHELXL-97
_cell_angle_alpha 90.00
_cell_angle_beta 90.00
_cell_angle_gamma 120.00
_cell_formula_units_Z 4
_cell_length_a 14.8127(14)
_cell_length_b 14.8127(14)
_cell_length_c 15.613(3)
_cell_measurement_reflns_used 5702
_cell_measurement_temperature 294(2)
_cell_measurement_theta_max 26.41
_cell_measurement_theta_min 2.61
_cell_volume 2966.8(7)
_computing_cell_refinement 'Bruker SMART'
_computing_data_collection 'Bruker SMART'
_computing_data_reduction 'Bruker SAINT'
_computing_molecular_graphics 'Bruker SHELXTL'
_computing_publication_material 'Bruker SHELXTL'
_computing_structure_refinement 'SHELXL-97 (Sheldrick, 1997)'
_computing_structure_solution 'SHELXS-97 (Sheldrick, 1990)'
_diffrn_ambient_temperature 294(2)
_diffrn_measured_fraction_theta_full 0.999
_diffrn_measured_fraction_theta_max 0.999
_diffrn_measurement_device_type 'CCD area detector'
_diffrn_measurement_method 'phi and omega scans'
_diffrn_radiation_monochromator graphite
_diffrn_radiation_source 'fine-focus sealed tube'
_diffrn_radiation_type MoK\a
_diffrn_radiation_wavelength 0.71073
_diffrn_reflns_av_R_equivalents 0.0413
_diffrn_reflns_av_sigmaI/netI 0.0155
_diffrn_reflns_limit_h_max 18
_diffrn_reflns_limit_h_min -17
_diffrn_reflns_limit_k_max 18
_diffrn_reflns_limit_k_min -13
_diffrn_reflns_limit_l_max 19
_diffrn_reflns_limit_l_min -19
_diffrn_reflns_number 15254
_diffrn_reflns_theta_full 26.42
_diffrn_reflns_theta_max 26.42
_diffrn_reflns_theta_min 1.59
_exptl_absorpt_coefficient_mu 3.229
_exptl_absorpt_correction_T_max 1.000000
_exptl_absorpt_correction_T_min 0.709576
_exptl_absorpt_correction_type multi-scan
_exptl_absorpt_process_details SADABS
_exptl_crystal_density_diffrn 1.595
_exptl_crystal_density_meas ?
_exptl_crystal_density_method 'not measured'
_exptl_crystal_F_000 1394
_exptl_crystal_size_max 0.20
_exptl_crystal_size_mid 0.16
_exptl_crystal_size_min 0.12
_refine_diff_density_max 0.966
_refine_diff_density_min -0.752
_refine_diff_density_rms 0.200
_refine_ls_extinction_method none
_refine_ls_goodness_of_fit_ref 1.149
_refine_ls_hydrogen_treatment mixed
_refine_ls_matrix_type full
_refine_ls_number_parameters 69
_refine_ls_number_reflns 1069
_refine_ls_number_restraints 18
_refine_ls_restrained_S_all 1.142
_refine_ls_R_factor_all 0.0581
_refine_ls_R_factor_gt 0.0408
_refine_ls_shift/su_max 0.003
_refine_ls_shift/su_mean 0.000
_refine_ls_structure_factor_coef Fsqd
_refine_ls_weighting_details 'calc w=1/[\s^2^(Fo^2^)+(0.0671P)^2^+26.4307P] where P=(Fo^2^+2Fc^2^)/3'
_refine_ls_weighting_scheme calc
_refine_ls_wR_factor_gt 0.1273
_refine_ls_wR_factor_ref 0.1476
_reflns_number_gt 773
_reflns_number_total 1069
_reflns_threshold_expression >2sigma(I)
_cod_data_source_file ic070097r-file003.cif
_cod_data_source_block 050821b
_cod_depositor_comments
;
The following automatic conversions were performed:
'_symmetry_cell_setting' value 'Hexagonal' changed to 'hexagonal'
according to '/home/saulius/struct/CIF-dictionaries/cif_core.dic'
dictionary named 'cif_core.dic' version 2.4.1 from
2010-06-29.

'_exptl_absorpt_correction_type' value 'MULTI-SCAN' changed
to 'multi-scan' according to
'/home/saulius/struct/CIF-dictionaries/cif_core.dic' dictionary named
'cif_core.dic' version 2.4.1 from 2010-06-29.

Automatic conversion script
Id: cif_fix_enum 1527 2010-12-29 10:47:43Z saulius 

The following automatic conversions were performed:

'_exptl_crystal_density_meas' value 'NONE' was changed to '?' - the
value is perceived as not measured.

Automatic conversion script
Id: cif_fix_values 3008 2015-01-20 13:52:24Z robertas 
;
_cod_original_cell_volume 2966.7(7)
_cod_original_formula_sum 'C12 H19.50 O18.75 Sm Zn1.50'
_cod_database_code 4308105

loop_
_symmetry_equiv_pos_as_xyz
'x, y, z'
'-y, x-y, z'
'-x+y, -x, z'
'-x, -y, z'
'y, -x+y, z'
'x-y, x, z'
'y, x, -z+1/2'
'x-y, -y, -z+1/2'
'-x, -x+y, -z+1/2'
'-y, -x, -z+1/2'
'-x+y, y, -z+1/2'
'x, x-y, -z+1/2'
'-x, -y, -z'
'y, -x+y, -z'
'x-y, x, -z'
'x, y, -z'
'-y, x-y, -z'
'-x+y, -x, -z'
'-y, -x, z-1/2'
'-x+y, y, z-1/2'
'x, x-y, z-1/2'
'y, x, z-1/2'
'x-y, -y, z-1/2'
'-x, -x+y, z-1/2'

loop_
_atom_site_label
_atom_site_type_symbol
_atom_site_fract_x
_atom_site_fract_y
_atom_site_fract_z
_atom_site_U_iso_or_equiv
_atom_site_adp_type
_atom_site_occupancy
_atom_site_symmetry_multiplicity
_atom_site_calc_flag
_atom_site_refinement_flags
_atom_site_disorder_assembly
_atom_site_disorder_group
Sm1 Sm 0.3333 0.6667 0.2500 0.0225(3) Uani 1 6 d S . .
ZnI1 Zn 0.5000 1.0000 0.0000 0.0252(4) Uani 1 4 d S . .
O1 O 0.3850(4) 0.8052(4) 0.1446(3) 0.0391(12) Uani 1 1 d . . .
O2 O 0.3853(5) 0.9456(4) 0.0924(4) 0.0599(18) Uani 1 1 d . . .
O3 O 0.2354(3) 0.7646(3) 0.2500 0.0355(15) Uani 1 2 d S . .
O4 O 0.5074(6) 0.8589(5) 0.0000 0.0361(16) Uani 1 2 d S . .
H4 H 0.4770 0.8213 -0.0464 0.043 Uiso 1 1 d R . .
C1 C 0.3516(6) 0.8687(6) 0.1403(5) 0.0412(17) Uani 1 1 d . . .
C2 C 0.2621(7) 0.8489(7) 0.1962(6) 0.064(2) Uani 1 1 d U . .
H2A H 0.2805 0.9105 0.2303 0.077 Uiso 1 1 calc R . .
H2B H 0.2027 0.8351 0.1609 0.077 Uiso 1 1 calc R . .
O5 O 0.257(6) 0.059(6) 0.0000 0.045(15) Uani 0.10 2 d SPU A 1
O5' O 0.216(4) -0.012(4) 0.021(3) 0.026(12) Uani 0.07 1 d PU . 2

loop_
_atom_site_aniso_label
_atom_site_aniso_U_11
_atom_site_aniso_U_22
_atom_site_aniso_U_33
_atom_site_aniso_U_23
_atom_site_aniso_U_13
_atom_site_aniso_U_12
Sm1 0.0249(3) 0.0249(3) 0.0179(4) 0.000 0.000 0.01243(16)
ZnI1 0.0292(8) 0.0210(7) 0.0220(7) 0.000 0.000 0.0100(7)
O1 0.051(3) 0.036(3) 0.033(2) 0.011(2) 0.013(2) 0.024(2)
O2 0.073(4) 0.051(4) 0.071(4) 0.035(3) 0.041(3) 0.042(3)
O3 0.037(3) 0.037(3) 0.038(3) 0.015(3) 0.015(3) 0.022(3)
O4 0.045(4) 0.032(4) 0.031(3) 0.000 0.000 0.019(3)
C1 0.045(4) 0.039(4) 0.040(4) 0.012(3) 0.014(4) 0.021(3)
C2 0.065(3) 0.064(3) 0.065(3) 0.0013(10) 0.0013(10) 0.0330(15)
O5 0.045(15) 0.045(15) 0.045(15) 0.000 0.000 0.023(8)
O5' 0.026(12) 0.026(12) 0.026(12) 0.0001(10) 0.0000(10) 0.013(6)

loop_
_atom_type_symbol
_atom_type_description
_atom_type_scat_dispersion_real
_atom_type_scat_dispersion_imag
_atom_type_scat_source
C C 0.0033 0.0016 'International Tables Vol C Tables 4.2.6.8 and 6.1.1.4'
H H 0.0000 0.0000 'International Tables Vol C Tables 4.2.6.8 and 6.1.1.4'
O O 0.0106 0.0060 'International Tables Vol C Tables 4.2.6.8 and 6.1.1.4'
Zn Zn 0.2839 1.4301 'International Tables Vol C Tables 4.2.6.8 and 6.1.1.4'
Sm Sm -0.1638 3.4418 'International Tables Vol C Tables 4.2.6.8 and 6.1.1.4'

loop_
_geom_angle_atom_site_label_1
_geom_angle_atom_site_label_2
_geom_angle_atom_site_label_3
_geom_angle
_geom_angle_site_symmetry_1
_geom_angle_site_symmetry_3
_geom_angle_publ_flag
O1 Sm1 O1 86.3(2) 12_565 3_565 ?
O1 Sm1 O1 125.6(2) 12_565 2_665 ?
O1 Sm1 O1 79.34(19) 3_565 2_665 ?
O1 Sm1 O1 79.34(19) 12_565 10_665 ?
O1 Sm1 O1 148.4(2) 3_565 10_665 ?
O1 Sm1 O1 86.3(2) 2_665 10_665 ?
O1 Sm1 O1 79.34(19) 12_565 11 ?
O1 Sm1 O1 125.6(2) 3_565 11 ?
O1 Sm1 O1 148.4(2) 2_665 11 ?
O1 Sm1 O1 79.34(19) 10_665 11 ?
O1 Sm1 O1 148.4(2) 12_565 . ?
O1 Sm1 O1 79.34(19) 3_565 . ?
O1 Sm1 O1 79.34(19) 2_665 . ?
O1 Sm1 O1 125.6(2) 10_665 . ?
O1 Sm1 O1 86.3(2) 11 . ?
O1 Sm1 O3 62.79(11) 12_565 2_665 ?
O1 Sm1 O3 74.21(12) 3_565 2_665 ?
O1 Sm1 O3 62.79(11) 2_665 2_665 ?
O1 Sm1 O3 74.21(12) 10_665 2_665 ?
O1 Sm1 O3 136.83(12) 11 2_665 ?
O1 Sm1 O3 136.83(12) . 2_665 ?
O1 Sm1 O3 74.21(12) 12_565 3_565 ?
O1 Sm1 O3 62.79(11) 3_565 3_565 ?
O1 Sm1 O3 136.83(12) 2_665 3_565 ?
O1 Sm1 O3 136.83(12) 10_665 3_565 ?
O1 Sm1 O3 62.79(11) 11 3_565 ?
O1 Sm1 O3 74.21(12) . 3_565 ?
O3 Sm1 O3 120.0 2_665 3_565 ?
O1 Sm1 O3 136.83(12) 12_565 . ?
O1 Sm1 O3 136.83(12) 3_565 . ?
O1 Sm1 O3 74.21(12) 2_665 . ?
O1 Sm1 O3 62.79(11) 10_665 . ?
O1 Sm1 O3 74.21(12) 11 . ?
O1 Sm1 O3 62.79(11) . . ?
O3 Sm1 O3 120.0 2_665 . ?
O3 Sm1 O3 119.999(1) 3_565 . ?
O2 ZnI1 O2 88.8(4) 4_675 13_675 ?
O2 ZnI1 O2 179.998(1) 4_675 16 ?
O2 ZnI1 O2 91.2(4) 13_675 16 ?
O2 ZnI1 O2 91.2(4) 4_675 . ?
O2 ZnI1 O2 179.997(1) 13_675 . ?
O2 ZnI1 O2 88.8(4) 16 . ?
O2 ZnI1 O4 87.0(2) 4_675 . ?
O2 ZnI1 O4 87.0(2) 13_675 . ?
O2 ZnI1 O4 93.0(2) 16 . ?
O2 ZnI1 O4 93.0(2) . . ?
O2 ZnI1 O4 93.0(2) 4_675 13_675 ?
O2 ZnI1 O4 93.0(2) 13_675 13_675 ?
O2 ZnI1 O4 87.0(2) 16 13_675 ?
O2 ZnI1 O4 87.0(2) . 13_675 ?
O4 ZnI1 O4 179.999(2) . 13_675 ?
C1 O1 Sm1 126.0(4) . . ?
C1 O2 ZnI1 131.0(5) . . ?
C2 O3 C2 115.6(9) 10_665 . ?
C2 O3 Sm1 122.2(5) 10_665 . ?
C2 O3 Sm1 122.2(5) . . ?
ZnI1 O4 H4 110.7 . . ?
O2 C1 O1 126.0(7) . . ?
O2 C1 C2 116.3(7) . . ?
O1 C1 C2 117.6(7) . . ?
O3 C2 C1 110.9(7) . . ?
O3 C2 H2A 109.5 . . ?
C1 C2 H2A 109.5 . . ?
O3 C2 H2B 109.5 . . ?
C1 C2 H2B 109.5 . . ?
H2A C2 H2B 108.1 . . ?

loop_
_geom_bond_atom_site_label_1
_geom_bond_atom_site_label_2
_geom_bond_distance
_geom_bond_site_symmetry_2
_geom_bond_publ_flag
Sm1 O1 2.436(5) 12_565 ?
Sm1 O1 2.436(5) 3_565 ?
Sm1 O1 2.436(5) 2_665 ?
Sm1 O1 2.436(5) 10_665 ?
Sm1 O1 2.436(5) 11 ?
Sm1 O1 2.436(5) . ?
Sm1 O3 2.511(7) 2_665 ?
Sm1 O3 2.511(7) 3_565 ?
Sm1 O3 2.512(6) . ?
ZnI1 O2 2.061(5) 4_675 ?
ZnI1 O2 2.061(5) 13_675 ?
ZnI1 O2 2.061(5) 16 ?
ZnI1 O2 2.061(5) . ?
ZnI1 O4 2.148(7) . ?
ZnI1 O4 2.148(7) 13_675 ?
O1 C1 1.265(9) . ?
O2 C1 1.239(9) . ?
O3 C2 1.389(10) 10_665 ?
O3 C2 1.389(10) . ?
O4 H4 0.8869 . ?
C1 C2 1.489(11) . ?
C2 H2A 0.9700 . ?
C2 H2B 0.9700 . ?
O5' O5' 0.66(9) 16 ?

loop_
_geom_torsion_atom_site_label_1
_geom_torsion_atom_site_label_2
_geom_torsion_atom_site_label_3
_geom_torsion_atom_site_label_4
_geom_torsion
_geom_torsion_site_symmetry_1
_geom_torsion_site_symmetry_2
_geom_torsion_site_symmetry_3
_geom_torsion_site_symmetry_4
_geom_torsion_publ_flag
O1 Sm1 O1 C1 -129.8(6) 12_565 . . . ?
O1 Sm1 O1 C1 165.7(6) 3_565 . . . ?
O1 Sm1 O1 C1 84.7(7) 2_665 . . . ?
O1 Sm1 O1 C1 7.1(6) 10_665 . . . ?
O1 Sm1 O1 C1 -67.0(6) 11 . . . ?
O3 Sm1 O1 C1 113.0(6) 2_665 . . . ?
O3 Sm1 O1 C1 -129.8(6) 3_565 . . . ?
O3 Sm1 O1 C1 7.1(6) . . . . ?
O2 ZnI1 O2 C1 -74.5(8) 4_675 . . . ?
O2 ZnI1 O2 C1 -166.3(12) 13_675 . . . ?
O2 ZnI1 O2 C1 105.5(8) 16 . . . ?
O4 ZnI1 O2 C1 12.6(8) . . . . ?
O4 ZnI1 O2 C1 -167.4(8) 13_675 . . . ?
O1 Sm1 O3 C2 -35.4(5) 12_565 . . 10_665 ?
O1 Sm1 O3 C2 144.6(5) 3_565 . . 10_665 ?
O1 Sm1 O3 C2 90.2(5) 2_665 . . 10_665 ?
O1 Sm1 O3 C2 -3.9(5) 10_665 . . 10_665 ?
O1 Sm1 O3 C2 -89.8(5) 11 . . 10_665 ?
O1 Sm1 O3 C2 176.1(5) . . . 10_665 ?
O3 Sm1 O3 C2 45.6(5) 2_665 . . 10_665 ?
O3 Sm1 O3 C2 -134.4(5) 3_565 . . 10_665 ?
O1 Sm1 O3 C2 144.6(5) 12_565 . . . ?
O1 Sm1 O3 C2 -35.4(5) 3_565 . . . ?
O1 Sm1 O3 C2 -89.8(5) 2_665 . . . ?
O1 Sm1 O3 C2 176.1(5) 10_665 . . . ?
O1 Sm1 O3 C2 90.2(5) 11 . . . ?
O1 Sm1 O3 C2 -3.9(5) . . . . ?
O3 Sm1 O3 C2 -134.4(5) 2_665 . . . ?
O3 Sm1 O3 C2 45.6(5) 3_565 . . . ?
ZnI1 O2 C1 O1 2.5(14) . . . . ?
ZnI1 O2 C1 C2 -176.1(6) . . . . ?
Sm1 O1 C1 O2 172.2(7) . . . . ?
Sm1 O1 C1 C2 -9.2(11) . . . . ?
C2 O3 C2 C1 -178.6(9) 10_665 . . . ?
Sm1 O3 C2 C1 1.4(9) . . . . ?
O2 C1 C2 O3 -176.7(7) . . . . ?
O1 C1 C2 O3 4.6(11) . . . . ?
